data_1576984
loop_
_publ_author_name
'Ghosh, Subrata'
'Oyala, Paul H.'
'Fizer, Maksym'
'Dergachev, Vsevolod D.'
'Varganov, Sergey A.'
'Frank, Natia L.'

_publ_section_title
;
 Quantum coherence enhancement through control of metal-ligand covalency:
 modulating spin-orbit coupling in isostructural molecular qubits.
;
_journal_issue 20
_journal_name_full 'Chemical science'
_journal_page_first 10029
_journal_page_last 10046
_journal_paper_doi 10.1039/d5sc09844k
_journal_volume 17
_journal_year 2026
_chemical_formula_moiety 'C34 H40 Co N6, 2(B F4)'
_chemical_formula_sum 'C34 H40 B2 Co F8 N6'
_chemical_formula_weight 765.27
_space_group_crystal_system monoclinic
_space_group_IT_number 15
_space_group_name_Hall '-C 2yc'
_space_group_name_H-M_alt 'C 1 2/c 1'
_atom_sites_solution_hydrogens geom
_audit_creation_date 2022-09-12
_audit_creation_method
;
Olex2 1.5
(compiled 2022.04.07 svn.rca3783a0 for OlexSys, GUI svn.r6498)
;
_audit_update_record
;
2024-01-26 deposited with the CCDC.	2026-03-26 downloaded from the CCDC.
;
_cell_angle_alpha 90
_cell_angle_beta 96.5250(10)
_cell_angle_gamma 90
_cell_formula_units_Z 4
_cell_length_a 18.1532(10)
_cell_length_b 10.6741(6)
_cell_length_c 17.9568(10)
_cell_measurement_reflns_used 3804
_cell_measurement_temperature 296(2)
_cell_measurement_theta_max 22.22
_cell_measurement_theta_min 2.22
_cell_volume 3456.9(3)
_computing_cell_refinement 'Bruker SAINT'
_computing_data_collection 'Bruker APEX2'
_computing_data_reduction 'Bruker SAINT'
_computing_molecular_graphics 'Olex2 1.5 (Dolomanov et al., 2009)'
_computing_publication_material 'Olex2 1.5 (Dolomanov et al., 2009)'
_computing_structure_refinement 'SHELXL 2018/3 (Sheldrick, 2015)'
_computing_structure_solution 'SHELXT 2014/5 (Sheldrick, 2014)'
_diffrn_ambient_temperature 296.15
_diffrn_measured_fraction_theta_full 1.000
_diffrn_measured_fraction_theta_max 0.998
_diffrn_measurement_device_type 'Bruker Smart Apex II Ultra'
_diffrn_measurement_method '\f and \w scans'
_diffrn_radiation_type MoK\a
_diffrn_radiation_wavelength 0.71073
_diffrn_reflns_av_R_equivalents 0.0687
_diffrn_reflns_av_unetI/netI 0.0493
_diffrn_reflns_Laue_measured_fraction_full 1.000
_diffrn_reflns_Laue_measured_fraction_max 0.998
_diffrn_reflns_limit_h_max 25
_diffrn_reflns_limit_h_min -25
_diffrn_reflns_limit_k_max 15
_diffrn_reflns_limit_k_min -15
_diffrn_reflns_limit_l_max 25
_diffrn_reflns_limit_l_min -25
_diffrn_reflns_number 31025
_diffrn_reflns_point_group_measured_fraction_full 1.000
_diffrn_reflns_point_group_measured_fraction_max 0.998
_diffrn_reflns_theta_full 25.242
_diffrn_reflns_theta_max 30.579
_diffrn_reflns_theta_min 2.217
_diffrn_source 'Rotating anode'
_exptl_absorpt_coefficient_mu 0.575
_exptl_absorpt_correction_T_max 0.92
_exptl_absorpt_correction_T_min 0.80
_exptl_absorpt_correction_type multi-scan
_exptl_absorpt_process_details SADABS
_exptl_crystal_colour Red
_exptl_crystal_density_diffrn 1.470
_exptl_crystal_description Rectengular
_exptl_crystal_F_000 1580
_exptl_crystal_size_max 0.44
_exptl_crystal_size_mid 0.34
_exptl_crystal_size_min 0.16
_refine_diff_density_max 0.796
_refine_diff_density_min -0.735
_refine_diff_density_rms 0.078
_refine_ls_extinction_method none
_refine_ls_goodness_of_fit_ref 1.069
_refine_ls_hydrogen_treatment constr
_refine_ls_matrix_type full
_refine_ls_number_parameters 243
_refine_ls_number_reflns 5293
_refine_ls_number_restraints 0
_refine_ls_restrained_S_all 1.069
_refine_ls_R_factor_all 0.0965
_refine_ls_R_factor_gt 0.0627
_refine_ls_shift/su_max 0.000
_refine_ls_shift/su_mean 0.000
_refine_ls_structure_factor_coef Fsqd
_refine_ls_weighting_details 'w=1/[\s^2^(Fo^2^)+(0.1096P)^2^+0.7484P] where P=(Fo^2^+2Fc^2^)/3'
_refine_ls_weighting_scheme calc
_refine_ls_wR_factor_gt 0.1730
_refine_ls_wR_factor_ref 0.1972
_reflns_Friedel_coverage 0.000
_reflns_number_gt 3533
_reflns_number_total 5293
_reflns_threshold_expression 'I > 2\s(I)'
_cod_data_source_file d5sc09844k2.cif
_cod_data_source_block Complex_1_Co_296K
_cod_depositor_comments
;
The following automatic conversions were performed:

data item '_exptl_absorpt_correction_type' value 'Multi-scan' was
changed to 'multi-scan' in accordance with the
/home/data/users/saulius/crontab/automatic-downloads/rss-feeds/RSC/lib/dictionaries/cif_core.dic
dictionary named 'cif_core.dic' version 2.4.2 last updated on
2011-04-26.

Automatic conversion script
Id: cif_fix_values 8170 2020-07-09 18:12:32Z antanas 

 Adding full bibliography for 1576984--1576986.cif.
;
_cod_database_code 1576984
_shelx_shelxl_version_number 2018/3
_shelx_space_group_comment
;
The symmetry employed for this shelxl refinement is uniquely defined
by the following loop, which should always be used as a source of
symmetry information in preference to the above space-group names.
They are only intended as comments.
;
_shelx_estimated_absorpt_t_max 0.84
_shelx_estimated_absorpt_t_min 0.78
_olex2_refinement_description
;
1. Fixed Uiso
 At 1.2 times of:
  All C(H) groups, All C(H,H) groups
 At 1.5 times of:
  All C(H,H,H) groups
2. Others
 Fixed Sof: F4(0.5) F5(0.5)
3.a Secondary CH2 refined with riding coordinates:
 C4(H4A,H4B), C10(H10A,H10B)
3.b Aromatic/amide H refined with riding coordinates:
 C6(H6), C7(H7), C8(H8), C11(H11), C12(H12), C13(H13), C15(H15)
3.c Idealised Me refined as rotating group:
 C18(H18A,H18B,H18C), C2(H2A,H2B,H2C), C3(H3A,H3B,H3C)
;
_olex2_submission_special_instructions 'No special instructions were received'

loop_
_space_group_symop_operation_xyz
'x, y, z'
'-x, y, -z+1/2'
'x+1/2, y+1/2, z'
'-x+1/2, y+1/2, -z+1/2'
'-x, -y, -z'
'x, -y, z-1/2'
'-x+1/2, -y+1/2, -z'
'x+1/2, -y+1/2, z-1/2'

loop_
_atom_site_label
_atom_site_type_symbol
_atom_site_fract_x
_atom_site_fract_y
_atom_site_fract_z
_atom_site_U_iso_or_equiv
_atom_site_adp_type
_atom_site_occupancy
_atom_site_site_symmetry_order
_atom_site_calc_flag
_atom_site_refinement_flags_posn
_atom_site_refinement_flags_adp
_atom_site_refinement_flags_occupancy
_atom_site_disorder_assembly
_atom_site_disorder_group
Co1 Co 0.500000 0.48033(4) 0.750000 0.03196(16) Uani 1 2 d S T P . .
F1 F 0.2190(3) 0.4272(6) 0.5740(3) 0.215(3) Uani 1 1 d . . . . .
F2 F 0.2008(4) 0.5695(7) 0.6598(3) 0.237(4) Uani 1 1 d . . . . .
F3 F 0.1235(3) 0.5508(5) 0.5551(2) 0.174(2) Uani 1 1 d . . . . .
N1 N 0.38894(11) 0.4224(2) 0.79865(13) 0.0375(5) Uani 1 1 d . . . . .
N2 N 0.46090(11) 0.35306(19) 0.68111(12) 0.0333(4) Uani 1 1 d . . . . .
N3 N 0.54115(12) 0.6192(2) 0.81444(12) 0.0353(5) Uani 1 1 d . . . . .
C18 C 0.33322(19) 0.6343(3) 0.8109(2) 0.0590(9) Uani 1 1 d . . . . .
H18A H 0.379691 0.672184 0.803160 0.089 Uiso 1 1 calc R U . . .
H18B H 0.307525 0.687128 0.842714 0.089 Uiso 1 1 calc R U . . .
H18C H 0.303571 0.623850 0.763576 0.089 Uiso 1 1 calc R U . . .
C2 C 0.2720(2) 0.4505(4) 0.8630(2) 0.0668(10) Uani 1 1 d . . . . .
H2A H 0.252912 0.496214 0.902684 0.100 Uiso 1 1 calc R U . . .
H2B H 0.278532 0.364193 0.877326 0.100 Uiso 1 1 calc R U . . .
H2C H 0.237753 0.456243 0.818326 0.100 Uiso 1 1 calc R U . . .
C3 C 0.3971(2) 0.5253(4) 0.9223(2) 0.0623(9) Uani 1 1 d . . . . .
H3A H 0.444640 0.556237 0.912200 0.093 Uiso 1 1 calc R U . . .
H3B H 0.403386 0.446795 0.948359 0.093 Uiso 1 1 calc R U . . .
H3C H 0.374492 0.584687 0.952842 0.093 Uiso 1 1 calc R U . . .
C4 C 0.41201(15) 0.3035(3) 0.83735(17) 0.0419(6) Uani 1 1 d . . . . .
H4A H 0.397902 0.234193 0.803809 0.050 Uiso 1 1 calc R U . . .
H4B H 0.385231 0.294504 0.880820 0.050 Uiso 1 1 calc R U . . .
C5 C 0.49398(15) 0.2949(2) 0.86246(15) 0.0368(5) Uani 1 1 d . . . . .
C6 C 0.52288(18) 0.2215(3) 0.92201(17) 0.0457(7) Uani 1 1 d . . . . .
H6 H 0.491582 0.183283 0.952755 0.055 Uiso 1 1 calc R U . . .
C7 C 0.40121(19) 0.2051(3) 0.56447(18) 0.0500(7) Uani 1 1 d . . . . .
H7 H 0.380834 0.159281 0.523137 0.060 Uiso 1 1 calc R U . . .
C8 C 0.35617(16) 0.2572(3) 0.61261(17) 0.0462(7) Uani 1 1 d . . . . .
H8 H 0.305344 0.242657 0.605729 0.055 Uiso 1 1 calc R U . . .
C9 C 0.38682(14) 0.3318(2) 0.67174(16) 0.0383(6) Uani 1 1 d . . . . .
C10 C 0.34247(15) 0.3924(3) 0.72734(17) 0.0445(6) Uani 1 1 d . . . . .
H10A H 0.320221 0.468778 0.705935 0.053 Uiso 1 1 calc R U . . .
H10B H 0.302740 0.336471 0.737672 0.053 Uiso 1 1 calc R U . . .
C11 C 0.58547(16) 0.6173(3) 0.87941(16) 0.0452(6) Uani 1 1 d . . . . .
H11 H 0.599265 0.540109 0.900575 0.054 Uiso 1 1 calc R U . . .
C12 C 0.61190(19) 0.7257(3) 0.91679(18) 0.0518(7) Uani 1 1 d . . . . .
H12 H 0.643372 0.719889 0.961287 0.062 Uiso 1 1 calc R U . . .
C13 C 0.59146(19) 0.8396(3) 0.88788(19) 0.0559(8) Uani 1 1 d . . . . .
H13 H 0.607839 0.912173 0.913231 0.067 Uiso 1 1 calc R U . . .
C14 C 0.54557(18) 0.8477(3) 0.81967(18) 0.0478(7) Uani 1 1 d . . . . .
C15 C 0.5214(3) 0.9621(3) 0.7828(2) 0.0671(11) Uani 1 1 d . . . . .
H15 H 0.535814 1.038132 0.805178 0.080 Uiso 1 1 calc R U . . .
C16 C 0.52233(15) 0.7342(2) 0.78524(15) 0.0372(5) Uani 1 1 d . . . . .
B17 B 0.1858(3) 0.5236(4) 0.5933(3) 0.0672(12) Uani 1 1 d . . . . .
C1 C 0.34735(17) 0.5065(3) 0.84817(19) 0.0461(7) Uani 1 1 d . . . . .
F4 F 0.2151(6) 0.6234(9) 0.5682(7) 0.188(4) Uani 0.5 1 d . . P . .
F5 F 0.1638(11) 0.4454(17) 0.6346(12) 0.291(9) Uani 0.5 1 d . . P . .

loop_
_atom_site_aniso_label
_atom_site_aniso_U_11
_atom_site_aniso_U_22
_atom_site_aniso_U_33
_atom_site_aniso_U_23
_atom_site_aniso_U_13
_atom_site_aniso_U_12
Co1 0.0366(3) 0.0258(2) 0.0325(3) 0.000 -0.00040(18) 0.000
F1 0.210(5) 0.201(5) 0.202(5) -0.120(4) -0.114(4) 0.157(4)
F2 0.278(7) 0.239(6) 0.155(4) -0.118(4) -0.139(4) 0.180(6)
F3 0.182(4) 0.209(4) 0.111(3) -0.059(3) -0.067(3) 0.136(4)
N1 0.0348(11) 0.0369(11) 0.0410(12) -0.0002(9) 0.0057(9) 0.0003(9)
N2 0.0362(10) 0.0278(10) 0.0352(11) -0.0013(8) 0.0013(9) 0.0015(8)
N3 0.0406(11) 0.0305(10) 0.0345(11) -0.0004(8) 0.0027(9) -0.0017(8)
C18 0.0604(19) 0.0509(18) 0.069(2) -0.0049(16) 0.0219(17) 0.0137(15)
C2 0.0524(19) 0.066(2) 0.087(3) -0.006(2) 0.0322(19) 0.0001(16)
C3 0.069(2) 0.070(2) 0.050(2) -0.0126(17) 0.0177(17) 0.0031(17)
C4 0.0412(13) 0.0380(14) 0.0472(16) 0.0054(12) 0.0084(12) -0.0020(11)
C5 0.0443(13) 0.0289(11) 0.0374(13) 0.0008(10) 0.0055(11) -0.0016(10)
C6 0.0597(17) 0.0361(14) 0.0413(15) 0.0079(11) 0.0051(13) -0.0003(12)
C7 0.0645(19) 0.0385(15) 0.0435(16) -0.0091(12) -0.0085(14) -0.0025(13)
C8 0.0444(15) 0.0401(14) 0.0503(17) -0.0037(12) -0.0105(13) -0.0051(11)
C9 0.0383(13) 0.0311(12) 0.0439(15) -0.0005(10) -0.0017(11) -0.0025(10)
C10 0.0326(12) 0.0464(16) 0.0535(17) -0.0064(13) 0.0009(12) -0.0011(11)
C11 0.0544(16) 0.0435(15) 0.0362(14) -0.0010(11) -0.0017(12) -0.0019(12)
C12 0.0573(18) 0.0535(18) 0.0423(16) -0.0075(13) -0.0041(14) -0.0081(14)
C13 0.072(2) 0.0458(17) 0.0496(18) -0.0130(14) 0.0037(16) -0.0151(15)
C14 0.0622(18) 0.0322(14) 0.0486(17) -0.0054(12) 0.0047(14) -0.0027(12)
C15 0.104(3) 0.0299(16) 0.065(2) -0.0035(13) -0.001(2) -0.0046(16)
C16 0.0437(13) 0.0304(12) 0.0376(14) -0.0028(10) 0.0059(11) -0.0030(10)
B17 0.078(3) 0.056(2) 0.062(3) -0.008(2) -0.019(2) 0.018(2)
C1 0.0434(15) 0.0464(16) 0.0510(17) -0.0048(12) 0.0158(13) 0.0033(11)
F4 0.200(9) 0.131(7) 0.239(12) -0.007(7) 0.054(9) -0.090(7)
F5 0.36(2) 0.218(14) 0.323(19) 0.128(15) 0.145(17) -0.047(15)

loop_
_atom_type_symbol
_atom_type_description
_atom_type_scat_dispersion_real
_atom_type_scat_dispersion_imag
_atom_type_scat_source
C C 0.0033 0.0016 'International Tables Vol C Tables 4.2.6.8 and 6.1.1.4'
H H 0.0000 0.0000 'International Tables Vol C Tables 4.2.6.8 and 6.1.1.4'
B B 0.0013 0.0007 'International Tables Vol C Tables 4.2.6.8 and 6.1.1.4'
Co Co 0.3494 0.9721 'International Tables Vol C Tables 4.2.6.8 and 6.1.1.4'
F F 0.0171 0.0103 'International Tables Vol C Tables 4.2.6.8 and 6.1.1.4'
N N 0.0061 0.0033 'International Tables Vol C Tables 4.2.6.8 and 6.1.1.4'

loop_
_geom_angle_atom_site_label_1
_geom_angle_atom_site_label_2
_geom_angle_atom_site_label_3
_geom_angle
_geom_angle_site_symmetry_1
_geom_angle_site_symmetry_3
_geom_angle_publ_flag
N1 Co1 N1 149.75(11) . 2_656 ?
N2 Co1 N1 77.59(8) . . ?
N2 Co1 N1 81.11(8) . 2_656 ?
N2 Co1 N1 77.59(8) 2_656 2_656 ?
N2 Co1 N1 81.11(8) 2_656 . ?
N2 Co1 N2 89.83(13) . 2_656 ?
N2 Co1 N3 93.80(9) . 2_656 ?
N2 Co1 N3 93.80(9) 2_656 . ?
N2 Co1 N3 175.76(9) . . ?
N2 Co1 N3 175.76(9) 2_656 2_656 ?
N3 Co1 N1 97.52(8) . 2_656 ?
N3 Co1 N1 105.12(8) . . ?
N3 Co1 N1 97.52(8) 2_656 . ?
N3 Co1 N1 105.13(8) 2_656 2_656 ?
N3 Co1 N3 82.66(13) 2_656 . ?
B17 F1 F5 49.2(6) . . ?
B17 F2 F5 50.1(6) . . ?
C4 N1 Co1 100.91(15) . . ?
C4 N1 C10 108.7(2) . . ?
C4 N1 C1 111.3(2) . . ?
C10 N1 Co1 99.34(15) . . ?
C10 N1 C1 111.1(2) . . ?
C1 N1 Co1 124.13(17) . . ?
C5 N2 Co1 119.74(17) 2_656 . ?
C5 N2 C9 120.7(2) 2_656 . ?
C9 N2 Co1 119.19(17) . . ?
C11 N3 Co1 130.43(19) . . ?
C11 N3 C16 116.6(2) . . ?
C16 N3 Co1 112.89(17) . . ?
H18A C18 H18B 109.5 . . ?
H18A C18 H18C 109.5 . . ?
H18B C18 H18C 109.5 . . ?
C1 C18 H18A 109.5 . . ?
C1 C18 H18B 109.5 . . ?
C1 C18 H18C 109.5 . . ?
H2A C2 H2B 109.5 . . ?
H2A C2 H2C 109.5 . . ?
H2B C2 H2C 109.5 . . ?
C1 C2 H2A 109.5 . . ?
C1 C2 H2B 109.5 . . ?
C1 C2 H2C 109.5 . . ?
H3A C3 H3B 109.5 . . ?
H3A C3 H3C 109.5 . . ?
H3B C3 H3C 109.5 . . ?
C1 C3 H3A 109.5 . . ?
C1 C3 H3B 109.5 . . ?
C1 C3 H3C 109.5 . . ?
N1 C4 H4A 108.7 . . ?
N1 C4 H4B 108.7 . . ?
N1 C4 C5 114.1(2) . . ?
H4A C4 H4B 107.6 . . ?
C5 C4 H4A 108.7 . . ?
C5 C4 H4B 108.7 . . ?
N2 C5 C4 116.3(2) 2_656 . ?
N2 C5 C6 120.6(2) 2_656 . ?
C6 C5 C4 122.8(2) . . ?
C5 C6 H6 120.3 . . ?
C5 C6 C7 119.4(3) . 2_656 ?
C7 C6 H6 120.3 2_656 . ?
C6 C7 H7 120.3 2_656 . ?
C8 C7 C6 119.4(3) . 2_656 ?
C8 C7 H7 120.3 . . ?
C7 C8 H8 120.1 . . ?
C7 C8 C9 119.8(3) . . ?
C9 C8 H8 120.1 . . ?
N2 C9 C8 119.7(3) . . ?
N2 C9 C10 116.5(2) . . ?
C8 C9 C10 123.8(2) . . ?
N1 C10 C9 111.8(2) . . ?
N1 C10 H10A 109.3 . . ?
N1 C10 H10B 109.3 . . ?
C9 C10 H10A 109.3 . . ?
C9 C10 H10B 109.3 . . ?
H10A C10 H10B 107.9 . . ?
N3 C11 H11 118.5 . . ?
N3 C11 C12 123.1(3) . . ?
C12 C11 H11 118.5 . . ?
C11 C12 H12 120.2 . . ?
C13 C12 C11 119.7(3) . . ?
C13 C12 H12 120.2 . . ?
C12 C13 H13 120.1 . . ?
C12 C13 C14 119.9(3) . . ?
C14 C13 H13 120.1 . . ?
C13 C14 C15 125.1(3) . . ?
C16 C14 C13 116.7(3) . . ?
C16 C14 C15 118.1(3) . . ?
C14 C15 H15 119.2 . . ?
C15 C15 C14 121.61(19) 2_656 . ?
C15 C15 H15 119.2 2_656 . ?
N3 C16 C14 123.9(3) . . ?
N3 C16 C16 115.77(14) . 2_656 ?
C14 C16 C16 120.27(17) . 2_656 ?
F1 B17 F2 120.4(4) . . ?
F1 B17 F3 117.2(4) . . ?
F1 B17 F4 110.4(9) . . ?
F2 B17 F4 87.6(7) . . ?
F3 B17 F2 119.2(5) . . ?
F3 B17 F4 90.0(7) . . ?
F5 B17 F1 78.9(11) . . ?
F5 B17 F2 75.2(11) . . ?
F5 B17 F3 98.7(11) . . ?
F5 B17 F4 162.8(13) . . ?
N1 C1 C18 109.9(2) . . ?
N1 C1 C2 112.4(3) . . ?
N1 C1 C3 107.6(2) . . ?
C18 C1 C2 108.3(3) . . ?
C18 C1 C3 108.4(3) . . ?
C3 C1 C2 110.3(3) . . ?
F2 F5 F1 91.1(8) . . ?
B17 F5 F1 51.9(7) . . ?
B17 F5 F2 54.7(7) . . ?

loop_
_geom_bond_atom_site_label_1
_geom_bond_atom_site_label_2
_geom_bond_distance
_geom_bond_site_symmetry_2
_geom_bond_publ_flag
Co1 N1 2.368(2) . ?
Co1 N1 2.368(2) 2_656 ?
Co1 N2 1.918(2) 2_656 ?
Co1 N2 1.918(2) . ?
Co1 N3 1.975(2) 2_656 ?
Co1 N3 1.975(2) . ?
F1 B17 1.261(6) . ?
F1 F5 1.572(18) . ?
F2 B17 1.291(6) . ?
F2 F5 1.530(19) . ?
F3 B17 1.286(5) . ?
N1 C4 1.484(3) . ?
N1 C10 1.486(4) . ?
N1 C1 1.523(4) . ?
N2 C5 1.347(3) 2_656 ?
N2 C9 1.355(3) . ?
N3 C11 1.340(3) . ?
N3 C16 1.362(3) . ?
C18 H18A 0.9600 . ?
C18 H18B 0.9600 . ?
C18 H18C 0.9600 . ?
C18 C1 1.528(5) . ?
C2 H2A 0.9600 . ?
C2 H2B 0.9600 . ?
C2 H2C 0.9600 . ?
C2 C1 1.543(4) . ?
C3 H3A 0.9600 . ?
C3 H3B 0.9600 . ?
C3 H3C 0.9600 . ?
C3 C1 1.535(5) . ?
C4 H4A 0.9700 . ?
C4 H4B 0.9700 . ?
C4 C5 1.508(4) . ?
C5 C6 1.381(4) . ?
C6 H6 0.9300 . ?
C6 C7 1.383(4) 2_656 ?
C7 H7 0.9300 . ?
C7 C8 1.373(5) . ?
C8 H8 0.9300 . ?
C8 C9 1.392(4) . ?
C9 C10 1.498(4) . ?
C10 H10A 0.9700 . ?
C10 H10B 0.9700 . ?
C11 H11 0.9300 . ?
C11 C12 1.395(4) . ?
C12 H12 0.9300 . ?
C12 C13 1.357(5) . ?
C13 H13 0.9300 . ?
C13 C14 1.404(4) . ?
C14 C15 1.433(4) . ?
C14 C16 1.403(4) . ?
C15 C15 1.336(8) 2_656 ?
C15 H15 0.9300 . ?
C16 C16 1.423(5) 2_656 ?
B17 F4 1.295(9) . ?
B17 F5 1.214(11) . ?

loop_
_geom_torsion_atom_site_label_1
_geom_torsion_atom_site_label_2
_geom_torsion_atom_site_label_3
_geom_torsion_atom_site_label_4
_geom_torsion
_geom_torsion_site_symmetry_1
_geom_torsion_site_symmetry_2
_geom_torsion_site_symmetry_3
_geom_torsion_site_symmetry_4
_geom_torsion_publ_flag
Co1 N1 C4 C5 26.3(3) . . . . ?
Co1 N1 C10 C9 36.3(2) . . . . ?
Co1 N1 C1 C18 52.1(3) . . . . ?
Co1 N1 C1 C2 172.8(2) . . . . ?
Co1 N1 C1 C3 -65.7(3) . . . . ?
Co1 N2 C9 C8 168.1(2) . . . . ?
Co1 N2 C9 C10 -11.7(3) . . . . ?
Co1 N3 C11 C12 177.6(2) . . . . ?
Co1 N3 C16 C14 -179.0(2) . . . . ?
Co1 N3 C16 C16 -0.4(4) . . . 2_656 ?
F1 B17 F5 F2 125.8(6) . . . . ?
F2 B17 F5 F1 -125.8(6) . . . . ?
F3 B17 F5 F1 116.1(5) . . . . ?
F3 B17 F5 F2 -118.0(5) . . . . ?
N1 C4 C5 N2 -32.7(3) . . . 2_656 ?
N1 C4 C5 C6 153.9(3) . . . . ?
N2 C5 C6 C7 -1.7(4) 2_656 . . 2_656 ?
N2 C9 C10 N1 -22.6(3) . . . . ?
N3 C11 C12 C13 1.3(5) . . . . ?
C4 N1 C10 C9 -68.6(3) . . . . ?
C4 N1 C1 C18 172.7(3) . . . . ?
C4 N1 C1 C2 -66.6(3) . . . . ?
C4 N1 C1 C3 54.9(3) . . . . ?
C4 C5 C6 C7 171.4(3) . . . 2_656 ?
C5 N2 C9 C8 -5.3(4) 2_656 . . . ?
C5 N2 C9 C10 174.8(2) 2_656 . . . ?
C6 C7 C8 C9 3.8(5) 2_656 . . . ?
C7 C8 C9 N2 0.3(4) . . . . ?
C7 C8 C9 C10 -179.8(3) . . . . ?
C8 C9 C10 N1 157.5(3) . . . . ?
C10 N1 C4 C5 130.2(2) . . . . ?
C10 N1 C1 C18 -66.0(3) . . . . ?
C10 N1 C1 C2 54.7(3) . . . . ?
C10 N1 C1 C3 176.2(3) . . . . ?
C11 N3 C16 C14 -1.0(4) . . . . ?
C11 N3 C16 C16 177.6(3) . . . 2_656 ?
C11 C12 C13 C14 -1.7(5) . . . . ?
C12 C13 C14 C15 -178.8(4) . . . . ?
C12 C13 C14 C16 0.8(5) . . . . ?
C13 C14 C15 C15 178.9(5) . . . 2_656 ?
C13 C14 C16 N3 0.6(4) . . . . ?
C13 C14 C16 C16 -178.0(3) . . . 2_656 ?
C15 C14 C16 N3 -179.8(3) . . . . ?
C15 C14 C16 C16 1.7(5) . . . 2_656 ?
C16 N3 C11 C12 0.1(4) . . . . ?
C16 C14 C15 C15 -0.8(7) . . . 2_656 ?
B17 F1 F5 F2 -41.4(5) . . . . ?
B17 F2 F5 F1 39.6(5) . . . . ?
C1 N1 C4 C5 -107.2(3) . . . . ?
C1 N1 C10 C9 168.6(2) . . . . ?
F4 B17 F5 F1 -124(4) . . . . ?
F4 B17 F5 F2 2(4) . . . . ?
F5 F1 B17 F2 65.4(12) . . . . ?
F5 F1 B17 F3 -94.2(12) . . . . ?
F5 F1 B17 F4 164.9(13) . . . . ?
F5 F2 B17 F1 -67.3(12) . . . . ?
F5 F2 B17 F3 91.9(12) . . . . ?
F5 F2 B17 F4 -179.5(12) . . . . ?
